data_7046412
loop_
_publ_author_name
'Handzlik, Gabriela'
'Sieklucka, Barbara'
'Pinkowicz, Dawid'

_publ_section_title
;
 Cross-linking of cyanide magnetic coordination polymers by rational
 insertion of formate, cyanide or azide.
;
_journal_issue 34
_journal_name_full 'Dalton transactions (Cambridge, England : 2003)'
_journal_page_first 11888
_journal_page_last 11894
_journal_paper_doi 10.1039/c8dt01513a
_journal_volume 47
_journal_year 2018
_chemical_formula_sum 'C18 H2 Mn4 Mo2 N18 O14'
_chemical_formula_weight 1106.02
_chemical_name_systematic Mn2Moformate
_space_group_crystal_system tetragonal
_space_group_IT_number 108
_space_group_name_Hall 'I 4 -2c'
_space_group_name_H-M_alt 'I 4 c m'
_symmetry_space_group_name_Hall 'I 4 -2c'
_symmetry_space_group_name_H-M 'I 4 c m'
_atom_sites_solution_hydrogens geom
_audit_creation_method SHELXL-2014/7
_audit_update_record
;
2018-04-08 deposited with the CCDC.
2018-05-21 downloaded from the CCDC.
;
_cell_angle_alpha 90
_cell_angle_beta 90
_cell_angle_gamma 90
_cell_formula_units_Z 2
_cell_length_a 11.8998(4)
_cell_length_b 11.8998(4)
_cell_length_c 13.2632(5)
_cell_measurement_reflns_used 4418
_cell_measurement_temperature 293(2)
_cell_measurement_theta_max 27.62
_cell_measurement_theta_min 3.42
_cell_volume 1878.14(11)
_computing_structure_refinement 'SHELXL-2014/7 (Sheldrick, 2014)'
_diffrn_ambient_temperature 293(2)
_diffrn_measured_fraction_theta_full 0.992
_diffrn_measured_fraction_theta_max 0.992
_diffrn_measurement_device_type 'Bruker D8QuestEco Photon50 CMOS'
_diffrn_radiation_type MoK\a
_diffrn_radiation_wavelength 0.71073
_diffrn_reflns_av_R_equivalents 0.0336
_diffrn_reflns_av_unetI/netI 0.0251
_diffrn_reflns_Laue_measured_fraction_full 0.992
_diffrn_reflns_Laue_measured_fraction_max 0.992
_diffrn_reflns_limit_h_max 11
_diffrn_reflns_limit_h_min -15
_diffrn_reflns_limit_k_max 15
_diffrn_reflns_limit_k_min -14
_diffrn_reflns_limit_l_max 17
_diffrn_reflns_limit_l_min -16
_diffrn_reflns_number 6713
_diffrn_reflns_point_group_measured_fraction_full 0.995
_diffrn_reflns_point_group_measured_fraction_max 0.994
_diffrn_reflns_theta_full 25.242
_diffrn_reflns_theta_max 27.627
_diffrn_reflns_theta_min 3.912
_exptl_absorpt_coefficient_mu 2.034
_exptl_absorpt_correction_T_max 0.7456
_exptl_absorpt_correction_T_min 0.5759
_exptl_absorpt_correction_type multi-scan
_exptl_absorpt_process_details SADABS
_exptl_crystal_colour yellow
_exptl_crystal_density_diffrn 1.956
_exptl_crystal_description prism
_exptl_crystal_F_000 1064
_exptl_crystal_preparation 'Magnetic properties'
_exptl_crystal_size_max 0.100
_exptl_crystal_size_mid 0.050
_exptl_crystal_size_min 0.050
_refine_diff_density_max 0.361
_refine_diff_density_min -0.403
_refine_diff_density_rms 0.069
_refine_ls_abs_structure_details
;
 Refined as an inversion twin.
;
_refine_ls_abs_structure_Flack 0.48(7)
_refine_ls_extinction_method none
_refine_ls_goodness_of_fit_ref 1.130
_refine_ls_hydrogen_treatment constr
_refine_ls_matrix_type full
_refine_ls_number_parameters 81
_refine_ls_number_reflns 1150
_refine_ls_number_restraints 1
_refine_ls_restrained_S_all 1.130
_refine_ls_R_factor_all 0.0268
_refine_ls_R_factor_gt 0.0230
_refine_ls_shift/su_max 0.000
_refine_ls_shift/su_mean 0.000
_refine_ls_structure_factor_coef Fsqd
_refine_ls_weighting_details 'w=1/[\s^2^(Fo^2^)+(0.0183P)^2^+3.4386P] where P=(Fo^2^+2Fc^2^)/3'
_refine_ls_weighting_scheme calc
_refine_ls_wR_factor_gt 0.0503
_refine_ls_wR_factor_ref 0.0518
_reflns_Friedel_coverage 0.914
_reflns_Friedel_fraction_full 0.998
_reflns_Friedel_fraction_max 0.996
_reflns_number_gt 1071
_reflns_number_total 1150
_reflns_threshold_expression 'I > 2\s(I)'
_cod_data_source_file c8dt01513a2.cif
_cod_data_source_block MnMoform
_cod_depositor_comments 'Adding full bibliography for 7046412--7046415.cif.'
_cod_original_cell_volume 1878.14(14)
_cod_database_code 7046412
_shelx_shelxl_version_number 2014/7
_shelx_space_group_comment
;
The symmetry employed for this shelxl refinement is uniquely defined
by the following loop, which should always be used as a source of
symmetry information in preference to the above space-group names.
They are only intended as comments.
;
_shelx_estimated_absorpt_t_min 0.823
_shelx_estimated_absorpt_t_max 0.905

loop_
_space_group_symop_operation_xyz
'x, y, z'
'-x, -y, z'
'-y, x, z'
'y, -x, z'
'x, -y, z+1/2'
'-x, y, z+1/2'
'-y, -x, z+1/2'
'y, x, z+1/2'
'x+1/2, y+1/2, z+1/2'
'-x+1/2, -y+1/2, z+1/2'
'-y+1/2, x+1/2, z+1/2'
'y+1/2, -x+1/2, z+1/2'
'x+1/2, -y+1/2, z+1'
'-x+1/2, y+1/2, z+1'
'-y+1/2, -x+1/2, z+1'
'y+1/2, x+1/2, z+1'

loop_
_atom_site_label
_atom_site_type_symbol
_atom_site_fract_x
_atom_site_fract_y
_atom_site_fract_z
_atom_site_U_iso_or_equiv
_atom_site_adp_type
_atom_site_occupancy
_atom_site_site_symmetry_order
_atom_site_calc_flag
_atom_site_refinement_flags_posn
_atom_site_refinement_flags_adp
_atom_site_refinement_flags_occupancy
_atom_site_disorder_assembly
_atom_site_disorder_group
Mo Mo 0.5000 0.5000 0.12401(8) 0.00931(14) Uani 1 4 d S T P . .
Mn Mn 0.18718(4) 0.31282(4) -0.12952(14) 0.01424(18) Uani 1 2 d S T P . .
C1 C 0.3668(6) 0.4321(7) 0.0338(6) 0.0193(15) Uani 1 1 d . . . . .
N11 N 0.2958(5) 0.3906(5) -0.0120(5) 0.0338(15) Uani 1 1 d . . . . .
C11 C 0.0000 0.5000 -0.1398(12) 0.033(3) Uani 1 4 d S T P . .
H11 H 0.0000 0.5000 -0.2099 0.040 Uiso 1 4 calc R U P . .
O2 O 0.3895(9) 0.1105(9) -0.3422(9) 0.086(4) Uani 1 2 d S T P . .
O12 O 0.0641(3) 0.4359(3) -0.0985(4) 0.0474(18) Uani 1 2 d S T P . .
O1 O 0.3192(3) 0.1808(3) -0.1490(8) 0.083(4) Uani 1 2 d S T P . .
N2 N 0.4130(5) 0.2818(5) 0.2567(5) 0.0332(14) Uani 1 1 d . . . . .
C2 C 0.4456(6) 0.3553(6) 0.2117(6) 0.0199(15) Uani 1 1 d . . . . .
N18 N 0.392(4) 0.108(4) 0.067(4) 0.18(3) Uani 0.5 2 d S T P A 1
O11 O 0.3848(9) 0.1152(9) 0.0669(16) 0.029(4) Uani 0.5 2 d S T P B 2

loop_
_atom_site_aniso_label
_atom_site_aniso_U_11
_atom_site_aniso_U_22
_atom_site_aniso_U_33
_atom_site_aniso_U_23
_atom_site_aniso_U_13
_atom_site_aniso_U_12
Mo 0.01019(17) 0.01019(17) 0.0075(3) 0.000 0.000 0.000
Mn 0.0146(2) 0.0146(2) 0.0134(4) 0.0002(6) -0.0002(6) -0.0025(3)
C1 0.016(3) 0.024(3) 0.018(3) 0.003(2) -0.001(3) 0.001(2)
N11 0.031(3) 0.039(3) 0.032(3) -0.002(3) -0.008(2) -0.012(2)
C11 0.035(3) 0.035(3) 0.030(9) 0.000 0.000 0.000(4)
O2 0.093(5) 0.093(5) 0.074(8) 0.005(5) -0.005(5) -0.010(6)
O12 0.045(2) 0.045(2) 0.053(5) -0.0019(16) 0.0019(16) 0.030(3)
O1 0.090(4) 0.090(4) 0.070(10) -0.002(2) 0.002(2) 0.067(4)
N2 0.044(3) 0.027(3) 0.028(3) 0.009(2) 0.008(2) -0.009(2)
C2 0.024(3) 0.019(3) 0.016(3) 0.001(2) 0.006(2) -0.003(2)
N18 0.21(3) 0.21(3) 0.13(5) -0.09(3) 0.09(3) -0.03(4)
O11 0.024(4) 0.024(4) 0.038(11) 0.000(5) 0.000(5) 0.005(5)

loop_
_atom_type_symbol
_atom_type_description
_atom_type_scat_dispersion_real
_atom_type_scat_dispersion_imag
_atom_type_scat_source
C C 0.0033 0.0016 'International Tables Vol C Tables 4.2.6.8 and 6.1.1.4'
H H 0.0000 0.0000 'International Tables Vol C Tables 4.2.6.8 and 6.1.1.4'
N N 0.0061 0.0033 'International Tables Vol C Tables 4.2.6.8 and 6.1.1.4'
O O 0.0106 0.0060 'International Tables Vol C Tables 4.2.6.8 and 6.1.1.4'
Mn Mn 0.3368 0.7283 'International Tables Vol C Tables 4.2.6.8 and 6.1.1.4'
Mo Mo -1.6832 0.6857 'International Tables Vol C Tables 4.2.6.8 and 6.1.1.4'

loop_
_geom_angle_atom_site_label_1
_geom_angle_atom_site_label_2
_geom_angle_atom_site_label_3
_geom_angle
_geom_angle_site_symmetry_1
_geom_angle_site_symmetry_3
C1 Mo C1 71.8(2) 3_655 2_665
C1 Mo C1 112.1(4) 3_655 4_565
C1 Mo C1 71.8(2) 2_665 4_565
C1 Mo C1 71.8(2) 3_655 .
C1 Mo C1 112.1(4) 2_665 .
C1 Mo C1 71.8(2) 4_565 .
C1 Mo C2 79.94(17) 3_655 .
C1 Mo C2 144.71(18) 2_665 .
C1 Mo C2 140.45(18) 4_565 .
C1 Mo C2 77.30(15) . .
C1 Mo C2 140.45(18) 3_655 2_665
C1 Mo C2 77.30(15) 2_665 2_665
C1 Mo C2 79.94(17) 4_565 2_665
C1 Mo C2 144.71(18) . 2_665
C2 Mo C2 115.4(4) . 2_665
C1 Mo C2 77.30(15) 3_655 3_655
C1 Mo C2 79.94(17) 2_665 3_655
C1 Mo C2 144.71(18) 4_565 3_655
C1 Mo C2 140.45(18) . 3_655
C2 Mo C2 73.4(2) . 3_655
C2 Mo C2 73.4(2) 2_665 3_655
C1 Mo C2 144.71(18) 3_655 4_565
C1 Mo C2 140.45(18) 2_665 4_565
C1 Mo C2 77.30(15) 4_565 4_565
C1 Mo C2 79.94(17) . 4_565
C2 Mo C2 73.4(2) . 4_565
C2 Mo C2 73.4(2) 2_665 4_565
C2 Mo C2 115.4(4) 3_655 4_565
O12 Mn N11 88.73(19) . 15_554
O12 Mn N11 88.73(19) . .
N11 Mn N11 89.6(4) 15_554 .
O12 Mn N2 96.40(19) . 10_554
N11 Mn N2 87.61(14) 15_554 10_554
N11 Mn N2 174.1(2) . 10_554
O12 Mn N2 96.40(19) . 8_554
N11 Mn N2 174.1(2) 15_554 8_554
N11 Mn N2 87.61(14) . 8_554
N2 Mn N2 94.7(4) 10_554 8_554
O12 Mn O1 175.4(3) . .
N11 Mn O1 88.0(3) 15_554 .
N11 Mn O1 88.0(3) . .
N2 Mn O1 86.7(2) 10_554 .
N2 Mn O1 86.7(2) 8_554 .
N11 C1 Mo 176.5(6) . .
C1 N11 Mn 166.7(6) . .
O12 C11 O12 126.1(14) 2_565 .
C11 O12 Mn 141.8(8) . .
C2 N2 Mn 159.1(6) . 10
N2 C2 Mo 177.2(7) . .

loop_
_geom_bond_atom_site_label_1
_geom_bond_atom_site_label_2
_geom_bond_distance
_geom_bond_site_symmetry_2
Mo C1 2.144(8) 3_655
Mo C1 2.144(8) 2_665
Mo C1 2.144(8) 4_565
Mo C1 2.144(8) .
Mo C2 2.176(7) .
Mo C2 2.176(7) 2_665
Mo C2 2.176(7) 3_655
Mo C2 2.176(7) 4_565
Mn O12 2.112(5) .
Mn N11 2.226(7) 15_554
Mn N11 2.226(7) .
Mn N2 2.229(7) 10_554
Mn N2 2.229(7) 8_554
Mn O1 2.237(6) .
C1 N11 1.152(9) .
C11 O12 1.209(9) 2_565
C11 O12 1.209(9) .
N2 C2 1.128(9) .
N2 Mn 2.228(7) 10
